data_4340805
loop_
_publ_author_name
'Schweinfurth, David'
'Demeshko, Serhiy'
'Hohloch, Stephan'
'Steinmetz, Marc'
'Brandenburg, Jan Gerit'
'Dechert, Sebastian'
'Meyer, Franc'
'Grimme, Stefan'
'Sarkar, Biprajit'

_publ_section_title
;
 Spin Crossover in Fe(II) and Co(II) Complexes with the Same Click-Derived
 Tripodal Ligand.
;
_journal_issue 16
_journal_name_full 'Inorganic chemistry'
_journal_page_first 8203
_journal_page_last 8212
_journal_paper_doi 10.1021/ic500264k
_journal_volume 53
_journal_year 2014
_chemical_formula_sum 'C32 H33 B F4 Fe0.5 N11'
_chemical_formula_weight 686.43
_chemical_name_systematic
; 
 ? 
;
_space_group_IT_number 14
_symmetry_cell_setting monoclinic
_symmetry_space_group_name_Hall '-P 2ybc'
_symmetry_space_group_name_H-M 'P 1 21/c 1'
_atom_sites_solution_hydrogens geom
_atom_sites_solution_primary direct
_atom_sites_solution_secondary difmap
_audit_creation_method SHELXL-97
_cell_angle_alpha 90.00
_cell_angle_beta 108.857(2)
_cell_angle_gamma 90.00
_cell_formula_units_Z 4
_cell_length_a 14.0043(6)
_cell_length_b 15.2915(6)
_cell_length_c 16.0744(6)
_cell_measurement_reflns_used 8135
_cell_measurement_temperature 100(2)
_cell_measurement_theta_max 28.5
_cell_measurement_theta_min 1.5
_cell_volume 3257.5(2)
_computing_cell_refinement 'Bruker Apex II suite, 2008'
_computing_data_collection 'Bruker Apex II suite, 2008'
_computing_data_reduction 'Bruker Apex II suite, 2008'
_computing_structure_refinement 'SHELXL-97 (Sheldrick, 1997)'
_computing_structure_solution 'SHELXS-97 (Sheldrick, 1990)'
_diffrn_ambient_temperature 100(2)
_diffrn_measured_fraction_theta_full 0.982
_diffrn_measured_fraction_theta_max 0.982
_diffrn_measurement_device_type 'Bruker Kappa Apex II duo'
_diffrn_measurement_method 'omega psi scan'
_diffrn_radiation_monochromator graphite
_diffrn_radiation_source 'fine-focus sealed tube'
_diffrn_radiation_type MoK\a
_diffrn_radiation_wavelength 0.71073
_diffrn_reflns_av_R_equivalents 0.0238
_diffrn_reflns_av_sigmaI/netI 0.0172
_diffrn_reflns_limit_h_max 18
_diffrn_reflns_limit_h_min -18
_diffrn_reflns_limit_k_max 20
_diffrn_reflns_limit_k_min -20
_diffrn_reflns_limit_l_max 21
_diffrn_reflns_limit_l_min -21
_diffrn_reflns_number 54871
_diffrn_reflns_theta_full 28.53
_diffrn_reflns_theta_max 28.53
_diffrn_reflns_theta_min 1.54
_exptl_absorpt_coefficient_mu 0.315
_exptl_absorpt_correction_T_max 0.745
_exptl_absorpt_correction_T_min 0.692
_exptl_absorpt_correction_type multi-scan
_exptl_absorpt_process_details 'Blessing, 1995'
_exptl_crystal_colour colourless
_exptl_crystal_density_diffrn 1.400
_exptl_crystal_density_method 'not measured'
_exptl_crystal_description needle
_exptl_crystal_F_000 1424
_exptl_crystal_size_max 0.42
_exptl_crystal_size_mid 0.28
_exptl_crystal_size_min 0.08
_refine_diff_density_max 0.342
_refine_diff_density_min -0.336
_refine_diff_density_rms 0.050
_refine_ls_extinction_method none
_refine_ls_goodness_of_fit_ref 1.018
_refine_ls_hydrogen_treatment mixed
_refine_ls_matrix_type full
_refine_ls_number_parameters 451
_refine_ls_number_reflns 8135
_refine_ls_number_restraints 0
_refine_ls_restrained_S_all 1.018
_refine_ls_R_factor_all 0.0420
_refine_ls_R_factor_gt 0.0319
_refine_ls_shift/su_max 0.000
_refine_ls_shift/su_mean 0.000
_refine_ls_structure_factor_coef Fsqd
_refine_ls_weighting_details 'calc w=1/[\s^2^(Fo^2^)+(0.0401P)^2^+1.4882P] where P=(Fo^2^+2Fc^2^)/3'
_refine_ls_weighting_scheme calc
_refine_ls_wR_factor_gt 0.0791
_refine_ls_wR_factor_ref 0.0845
_reflns_number_gt 6776
_reflns_number_total 8135
_reflns_threshold_expression >2sigma(I)
_cod_data_source_file ic500264k_si_005.cif
_cod_data_source_block c:\x-step\sar42
_cod_depositor_comments 'Adding full bibliography for 4340804--4340809.cif.'
_cod_original_sg_symbol_H-M P21/c
_cod_original_formula_sum 'C32 H33 B F4 Fe0.50 N11'
_cod_database_code 4340805

loop_
_symmetry_equiv_pos_as_xyz
'x, y, z'
'-x, y+1/2, -z+1/2'
'-x, -y, -z'
'x, -y-1/2, z-1/2'

loop_
_atom_site_label
_atom_site_type_symbol
_atom_site_fract_x
_atom_site_fract_y
_atom_site_fract_z
_atom_site_U_iso_or_equiv
_atom_site_adp_type
_atom_site_occupancy
_atom_site_symmetry_multiplicity
_atom_site_calc_flag
_atom_site_refinement_flags
C1 C 1.07256(18) 0.02778(15) 0.1449(2) 0.0655(7) Uani 1 1 d .
H1A H 1.0507(18) -0.0282(17) 0.1272(16) 0.070(7) Uiso 1 1 d .
H1B H 1.094(2) 0.059(2) 0.102(2) 0.102(10) Uiso 1 1 d .
H1C H 1.132(3) 0.029(2) 0.196(2) 0.127(13) Uiso 1 1 d .
C2 C 0.99302(14) 0.07586(11) 0.16444(13) 0.0441(4) Uani 1 1 d .
C10 C 0.40814(9) 0.18007(7) -0.07004(8) 0.0160(2) Uani 1 1 d .
H10B H 0.3613 0.2272 -0.0659 0.019 Uiso 1 1 calc R
H10A H 0.4144 0.1819 -0.1296 0.019 Uiso 1 1 calc R
C11 C 0.50916(9) 0.19487(7) -0.00298(8) 0.0164(2) Uani 1 1 d .
C12 C 0.56207(9) 0.26842(8) 0.03380(8) 0.0186(2) Uani 1 1 d .
H12A H 0.5398 0.3274 0.0257 0.022 Uiso 1 1 calc R
C13 C 0.74152(10) 0.28647(8) 0.13951(8) 0.0214(2) Uani 1 1 d .
H13B H 0.7418 0.3458 0.1150 0.026 Uiso 1 1 calc R
H13A H 0.8038 0.2561 0.1390 0.026 Uiso 1 1 calc R
C14 C 0.74095(9) 0.29369(8) 0.23288(8) 0.0196(2) Uani 1 1 d .
C15 C 0.71136(11) 0.37052(9) 0.26310(10) 0.0308(3) Uani 1 1 d .
H15A H 0.6906 0.4192 0.2247 0.037 Uiso 1 1 calc R
C16 C 0.71206(13) 0.37635(12) 0.34932(11) 0.0412(4) Uani 1 1 d .
H16A H 0.6917 0.4290 0.3700 0.049 Uiso 1 1 calc R
C17 C 0.74230(12) 0.30577(13) 0.40516(10) 0.0399(4) Uani 1 1 d .
H17A H 0.7441 0.3105 0.4646 0.048 Uiso 1 1 calc R
C18 C 0.76993(11) 0.22841(11) 0.37508(9) 0.0325(3) Uani 1 1 d .
H18A H 0.7892 0.1795 0.4133 0.039 Uiso 1 1 calc R
C19 C 0.76954(10) 0.22233(9) 0.28898(9) 0.0242(3) Uani 1 1 d .
H19A H 0.7889 0.1692 0.2682 0.029 Uiso 1 1 calc R
C20 C 0.69569(9) -0.05667(8) 0.14175(7) 0.0162(2) Uani 1 1 d .
H20B H 0.7398 -0.0097 0.1325 0.019 Uiso 1 1 calc R
H20A H 0.7389 -0.1028 0.1784 0.019 Uiso 1 1 calc R
C21 C 0.62551(9) -0.02059(7) 0.18678(8) 0.0156(2) Uani 1 1 d .
C22 C 0.63812(9) 0.00972(7) 0.26990(8) 0.0173(2) Uani 1 1 d .
H22A H 0.6981 0.0095 0.3192 0.021 Uiso 1 1 calc R
C23 C 0.51474(10) 0.08691(8) 0.33333(8) 0.0202(2) Uani 1 1 d .
H23B H 0.5743 0.1135 0.3774 0.024 Uiso 1 1 calc R
H23A H 0.4830 0.0456 0.3640 0.024 Uiso 1 1 calc R
C24 C 0.44055(9) 0.15706(8) 0.28833(8) 0.0188(2) Uani 1 1 d .
C25 C 0.33955(10) 0.14967(8) 0.28154(9) 0.0237(3) Uani 1 1 d .
H25A H 0.3175 0.1020 0.3086 0.028 Uiso 1 1 calc R
C26 C 0.27053(11) 0.21205(10) 0.23505(10) 0.0311(3) Uani 1 1 d .
H26A H 0.2016 0.2074 0.2312 0.037 Uiso 1 1 calc R
C27 C 0.30198(12) 0.28061(10) 0.19455(9) 0.0332(3) Uani 1 1 d .
H27A H 0.2545 0.3226 0.1622 0.040 Uiso 1 1 calc R
C28 C 0.40272(12) 0.28839(9) 0.20096(9) 0.0304(3) Uani 1 1 d .
H28A H 0.4242 0.3356 0.1730 0.037 Uiso 1 1 calc R
C29 C 0.47207(11) 0.22719(8) 0.24829(8) 0.0240(3) Uani 1 1 d .
H29A H 0.5413 0.2330 0.2535 0.029 Uiso 1 1 calc R
C30 C 0.69229(9) -0.10158(8) -0.00618(8) 0.0174(2) Uani 1 1 d .
H30B H 0.7105 -0.0421 -0.0200 0.021 Uiso 1 1 calc R
H30A H 0.6482 -0.1277 -0.0617 0.021 Uiso 1 1 calc R
C31 C 0.78636(9) -0.15475(8) 0.02574(8) 0.0181(2) Uani 1 1 d .
C32 C 0.80057(9) -0.24340(8) 0.02355(8) 0.0191(2) Uani 1 1 d .
H32A H 0.7507 -0.2872 0.0017 0.023 Uiso 1 1 calc R
C33 C 0.95813(10) -0.33509(9) 0.06183(9) 0.0255(3) Uani 1 1 d .
H33B H 0.9288 -0.3828 0.0875 0.031 Uiso 1 1 calc R
H33A H 1.0289 -0.3263 0.0997 0.031 Uiso 1 1 calc R
C34 C 0.95573(9) -0.36034(8) -0.02980(9) 0.0229(3) Uani 1 1 d .
C35 C 0.99348(10) -0.30370(9) -0.07953(9) 0.0263(3) Uani 1 1 d .
H35A H 1.0224 -0.2495 -0.0552 0.032 Uiso 1 1 calc R
C36 C 0.98921(10) -0.32593(10) -0.16439(10) 0.0291(3) Uani 1 1 d .
H36A H 1.0140 -0.2866 -0.1983 0.035 Uiso 1 1 calc R
C37 C 0.94868(10) -0.40581(10) -0.19958(10) 0.0295(3) Uani 1 1 d .
H37A H 0.9466 -0.4216 -0.2573 0.035 Uiso 1 1 calc R
C38 C 0.91144(10) -0.46235(9) -0.15052(10) 0.0289(3) Uani 1 1 d .
H38A H 0.8839 -0.5171 -0.1746 0.035 Uiso 1 1 calc R
C39 C 0.91396(10) -0.43955(9) -0.06593(9) 0.0258(3) Uani 1 1 d .
H39A H 0.8871 -0.4782 -0.0329 0.031 Uiso 1 1 calc R
N1 N 0.63333(7) -0.09373(6) 0.05577(6) 0.01451(19) Uani 1 1 d .
N2 N 0.93172(14) 0.11348(10) 0.18075(13) 0.0565(4) Uani 1 1 d .
N11 N 0.57028(7) 0.12517(7) 0.02729(6) 0.01673(19) Uani 1 1 d .
N12 N 0.65825(8) 0.15115(7) 0.08126(7) 0.0184(2) Uani 1 1 d .
N13 N 0.65296(8) 0.23809(7) 0.08407(7) 0.0182(2) Uani 1 1 d .
N21 N 0.52725(7) -0.00768(6) 0.13838(6) 0.01618(19) Uani 1 1 d .
N22 N 0.47858(8) 0.02936(7) 0.18671(6) 0.0179(2) Uani 1 1 d .
N23 N 0.54606(8) 0.04004(6) 0.26603(6) 0.0167(2) Uani 1 1 d .
N31 N 0.87826(8) -0.11644(8) 0.06228(8) 0.0276(2) Uani 1 1 d .
N32 N 0.94799(9) -0.17744(8) 0.08202(9) 0.0301(3) Uani 1 1 d .
N33 N 0.90068(8) -0.25444(7) 0.05917(7) 0.0216(2) Uani 1 1 d .
B1 B 0.69377(12) -0.48588(10) 0.02725(10) 0.0254(3) Uani 1 1 d .
F1 F 0.62351(6) -0.52432(5) 0.06029(6) 0.02991(18) Uani 1 1 d .
F2 F 0.72736(7) -0.54875(6) -0.02000(6) 0.0361(2) Uani 1 1 d .
F3 F 0.77521(7) -0.45554(7) 0.09622(6) 0.0392(2) Uani 1 1 d .
F4 F 0.64958(8) -0.41744(6) -0.02804(7) 0.0491(3) Uani 1 1 d .
Fe1 Fe 0.5000 0.0000 0.0000 0.01348(6) Uani 1 2 d S

loop_
_atom_site_aniso_label
_atom_site_aniso_U_11
_atom_site_aniso_U_22
_atom_site_aniso_U_33
_atom_site_aniso_U_23
_atom_site_aniso_U_13
_atom_site_aniso_U_12
C1 0.0441(12) 0.0402(11) 0.125(2) -0.0218(13) 0.0443(14) -0.0137(9)
C2 0.0447(10) 0.0269(8) 0.0659(12) 0.0036(8) 0.0250(9) -0.0044(7)
C10 0.0191(6) 0.0122(5) 0.0167(5) 0.0020(4) 0.0060(4) 0.0011(4)
C11 0.0215(6) 0.0144(5) 0.0146(5) 0.0007(4) 0.0077(4) 0.0002(4)
C12 0.0241(6) 0.0151(5) 0.0166(5) 0.0008(4) 0.0065(5) -0.0005(5)
C13 0.0229(6) 0.0206(6) 0.0191(6) -0.0011(5) 0.0045(5) -0.0081(5)
C14 0.0178(6) 0.0195(6) 0.0196(6) -0.0014(5) 0.0033(4) -0.0027(4)
C15 0.0342(8) 0.0240(7) 0.0284(7) -0.0043(6) 0.0023(6) 0.0047(6)
C16 0.0401(9) 0.0471(9) 0.0347(8) -0.0159(7) 0.0097(7) 0.0103(7)
C17 0.0315(8) 0.0687(12) 0.0217(7) -0.0050(7) 0.0116(6) 0.0014(8)
C18 0.0269(7) 0.0451(9) 0.0243(7) 0.0100(6) 0.0067(5) -0.0015(6)
C19 0.0232(6) 0.0241(6) 0.0242(6) 0.0022(5) 0.0059(5) 0.0006(5)
C20 0.0165(5) 0.0153(5) 0.0156(5) -0.0010(4) 0.0033(4) 0.0009(4)
C21 0.0182(5) 0.0118(5) 0.0156(5) 0.0010(4) 0.0037(4) 0.0002(4)
C22 0.0199(6) 0.0149(5) 0.0157(5) 0.0002(4) 0.0039(4) 0.0021(4)
C23 0.0268(6) 0.0204(6) 0.0138(5) -0.0011(4) 0.0073(5) 0.0057(5)
C24 0.0251(6) 0.0168(5) 0.0137(5) -0.0030(4) 0.0052(4) 0.0038(5)
C25 0.0253(6) 0.0190(6) 0.0250(6) -0.0077(5) 0.0057(5) -0.0007(5)
C26 0.0240(7) 0.0292(7) 0.0329(7) -0.0138(6) -0.0007(6) 0.0041(6)
C27 0.0439(8) 0.0261(7) 0.0201(6) -0.0056(5) -0.0029(6) 0.0171(6)
C28 0.0531(9) 0.0195(6) 0.0198(6) 0.0007(5) 0.0132(6) 0.0086(6)
C29 0.0335(7) 0.0204(6) 0.0208(6) -0.0013(5) 0.0127(5) 0.0037(5)
C30 0.0204(6) 0.0166(5) 0.0165(5) 0.0015(4) 0.0078(4) 0.0022(4)
C31 0.0190(6) 0.0185(6) 0.0176(5) -0.0017(4) 0.0070(4) 0.0000(4)
C32 0.0173(5) 0.0196(6) 0.0198(6) -0.0008(5) 0.0053(4) 0.0020(4)
C33 0.0212(6) 0.0249(6) 0.0288(7) -0.0001(5) 0.0058(5) 0.0085(5)
C34 0.0160(6) 0.0225(6) 0.0284(6) -0.0002(5) 0.0046(5) 0.0071(5)
C35 0.0211(6) 0.0235(6) 0.0324(7) -0.0028(5) 0.0062(5) 0.0012(5)
C36 0.0233(7) 0.0316(7) 0.0327(7) 0.0015(6) 0.0096(6) 0.0027(5)
C37 0.0233(6) 0.0336(7) 0.0287(7) -0.0039(6) 0.0043(5) 0.0093(6)
C38 0.0223(6) 0.0231(6) 0.0351(7) -0.0056(6) 0.0006(5) 0.0053(5)
C39 0.0183(6) 0.0220(6) 0.0343(7) 0.0026(5) 0.0046(5) 0.0053(5)
N1 0.0174(5) 0.0126(4) 0.0138(4) -0.0003(3) 0.0054(4) 0.0000(4)
N2 0.0608(10) 0.0348(8) 0.0840(13) 0.0077(8) 0.0374(10) 0.0084(8)
N11 0.0177(5) 0.0159(5) 0.0157(5) -0.0006(4) 0.0042(4) -0.0002(4)
N12 0.0205(5) 0.0156(5) 0.0181(5) -0.0009(4) 0.0048(4) -0.0027(4)
N13 0.0222(5) 0.0155(5) 0.0165(5) -0.0009(4) 0.0058(4) -0.0036(4)
N21 0.0181(5) 0.0148(4) 0.0157(5) -0.0005(4) 0.0057(4) 0.0019(4)
N22 0.0211(5) 0.0183(5) 0.0136(4) -0.0014(4) 0.0047(4) 0.0019(4)
N23 0.0209(5) 0.0149(5) 0.0135(4) 0.0000(4) 0.0045(4) 0.0026(4)
N31 0.0204(5) 0.0238(5) 0.0386(7) -0.0072(5) 0.0098(5) -0.0014(4)
N32 0.0205(6) 0.0267(6) 0.0407(7) -0.0093(5) 0.0066(5) -0.0004(5)
N33 0.0181(5) 0.0217(5) 0.0237(5) -0.0023(4) 0.0048(4) 0.0031(4)
B1 0.0284(7) 0.0238(7) 0.0221(7) 0.0004(6) 0.0055(6) -0.0052(6)
F1 0.0325(4) 0.0259(4) 0.0340(4) 0.0023(3) 0.0145(4) -0.0021(3)
F2 0.0389(5) 0.0419(5) 0.0294(4) -0.0115(4) 0.0139(4) -0.0079(4)
F3 0.0312(5) 0.0508(6) 0.0328(5) -0.0164(4) 0.0066(4) -0.0094(4)
F4 0.0577(6) 0.0319(5) 0.0492(6) 0.0191(4) 0.0054(5) -0.0054(4)
Fe1 0.01631(11) 0.01108(11) 0.01238(11) -0.00024(8) 0.00372(8) 0.00118(8)

loop_
_atom_type_symbol
_atom_type_description
_atom_type_scat_dispersion_real
_atom_type_scat_dispersion_imag
_atom_type_scat_source
C C 0.0033 0.0016 'International Tables Vol C Tables 4.2.6.8 and 6.1.1.4'
H H 0.0000 0.0000 'International Tables Vol C Tables 4.2.6.8 and 6.1.1.4'
N N 0.0061 0.0033 'International Tables Vol C Tables 4.2.6.8 and 6.1.1.4'
B B 0.0013 0.0007 'International Tables Vol C Tables 4.2.6.8 and 6.1.1.4'
F F 0.0171 0.0103 'International Tables Vol C Tables 4.2.6.8 and 6.1.1.4'
Fe Fe 0.3463 0.8444 'International Tables Vol C Tables 4.2.6.8 and 6.1.1.4'

loop_
_geom_angle_atom_site_label_1
_geom_angle_atom_site_label_2
_geom_angle_atom_site_label_3
_geom_angle
_geom_angle_site_symmetry_1
_geom_angle_site_symmetry_3
N2 C2 C1 179.1(3) . .
N1 C10 C11 110.41(9) 3_655 .
N11 C11 C12 107.44(10) . .
N11 C11 C10 118.76(10) . .
C12 C11 C10 133.60(11) . .
N13 C12 C11 104.46(10) . .
N13 C13 C14 111.41(10) . .
C15 C14 C19 119.65(12) . .
C15 C14 C13 120.65(12) . .
C19 C14 C13 119.70(12) . .
C14 C15 C16 119.94(14) . .
C17 C16 C15 120.12(15) . .
C16 C17 C18 120.30(14) . .
C17 C18 C19 119.77(14) . .
C18 C19 C14 120.20(13) . .
N1 C20 C21 107.98(9) . .
N21 C21 C22 107.25(10) . .
N21 C21 C20 118.49(10) . .
C22 C21 C20 134.11(11) . .
N23 C22 C21 104.51(10) . .
N23 C23 C24 108.41(9) . .
C25 C24 C29 119.55(12) . .
C25 C24 C23 120.49(12) . .
C29 C24 C23 119.84(12) . .
C24 C25 C26 120.00(13) . .
C27 C26 C25 120.15(14) . .
C26 C27 C28 120.19(13) . .
C29 C28 C27 119.92(14) . .
C28 C29 C24 120.18(13) . .
N1 C30 C31 115.65(10) . .
N31 C31 C32 108.13(11) . .
N31 C31 C30 121.36(11) . .
C32 C31 C30 130.48(11) . .
N33 C32 C31 104.68(11) . .
N33 C33 C34 110.32(11) . .
C39 C34 C35 119.28(13) . .
C39 C34 C33 120.26(13) . .
C35 C34 C33 120.45(12) . .
C36 C35 C34 120.50(13) . .
C37 C36 C35 119.88(14) . .
C38 C37 C36 119.89(14) . .
C37 C38 C39 120.37(13) . .
C34 C39 C38 120.07(13) . .
C20 N1 C10 109.60(9) . 3_655
C20 N1 C30 111.46(9) . .
C10 N1 C30 111.06(9) 3_655 .
C20 N1 Fe1 106.51(7) . .
C10 N1 Fe1 107.78(7) 3_655 .
C30 N1 Fe1 110.25(7) . .
N12 N11 C11 110.29(10) . .
N12 N11 Fe1 132.62(8) . .
C11 N11 Fe1 115.86(8) . .
N11 N12 N13 105.82(10) . .
N12 N13 C12 111.98(10) . .
N12 N13 C13 118.48(10) . .
C12 N13 C13 129.54(10) . .
N22 N21 C21 110.27(9) . .
N22 N21 Fe1 129.73(8) . .
C21 N21 Fe1 114.30(8) . .
N21 N22 N23 106.02(9) . .
N22 N23 C22 111.94(10) . .
N22 N23 C23 118.34(10) . .
C22 N23 C23 129.55(10) . .
N32 N31 C31 108.90(11) . .
N31 N32 N33 107.11(10) . .
C32 N33 N32 111.17(10) . .
C32 N33 C33 127.30(11) . .
N32 N33 C33 120.82(10) . .
F4 B1 F3 109.98(12) . .
F4 B1 F1 109.90(12) . .
F3 B1 F1 109.65(12) . .
F4 B1 F2 109.30(12) . .
F3 B1 F2 109.26(12) . .
F1 B1 F2 108.71(11) . .
N11 Fe1 N11 180.0 . 3_655
N11 Fe1 N21 94.60(4) . 3_655
N11 Fe1 N21 85.40(4) 3_655 3_655
N11 Fe1 N21 85.40(4) . .
N11 Fe1 N21 94.60(4) 3_655 .
N21 Fe1 N21 180.0 3_655 .
N11 Fe1 N1 77.45(4) . 3_655
N11 Fe1 N1 102.55(4) 3_655 3_655
N21 Fe1 N1 73.13(3) 3_655 3_655
N21 Fe1 N1 106.88(3) . 3_655
N11 Fe1 N1 102.55(4) . .
N11 Fe1 N1 77.45(4) 3_655 .
N21 Fe1 N1 106.87(4) 3_655 .
N21 Fe1 N1 73.12(4) . .
N1 Fe1 N1 179.999(1) 3_655 .

loop_
_geom_bond_atom_site_label_1
_geom_bond_atom_site_label_2
_geom_bond_distance
_geom_bond_site_symmetry_2
C1 C2 1.451(3) .
C2 N2 1.132(2) .
C10 N1 1.4896(14) 3_655
C10 C11 1.4928(16) .
C11 N11 1.3551(15) .
C11 C12 1.3713(16) .
C12 N13 1.3503(16) .
C13 N13 1.4715(15) .
C13 C14 1.5075(17) .
C14 C15 1.3850(18) .
C14 C19 1.3895(18) .
C15 C16 1.386(2) .
C16 C17 1.380(3) .
C17 C18 1.380(2) .
C18 C19 1.385(2) .
C20 N1 1.4880(14) .
C20 C21 1.5013(16) .
C21 N21 1.3586(15) .
C21 C22 1.3707(16) .
C22 N23 1.3524(15) .
C23 N23 1.4776(15) .
C23 C24 1.5057(17) .
C24 C25 1.3877(18) .
C24 C29 1.3938(18) .
C25 C26 1.3913(19) .
C26 C27 1.379(2) .
C27 C28 1.386(2) .
C28 C29 1.3858(19) .
C30 N1 1.4897(15) .
C30 C31 1.4910(16) .
C31 N31 1.3622(16) .
C31 C32 1.3722(17) .
C32 N33 1.3427(15) .
C33 N33 1.4655(16) .
C33 C34 1.5126(19) .
C34 C39 1.3881(19) .
C34 C35 1.3935(19) .
C35 C36 1.388(2) .
C36 C37 1.388(2) .
C37 C38 1.381(2) .
C38 C39 1.393(2) .
N1 C10 1.4897(14) 3_655
N1 Fe1 2.2940(10) .
N11 N12 1.3181(14) .
N11 Fe1 2.1320(10) .
N12 N13 1.3330(14) .
N21 N22 1.3157(14) .
N21 Fe1 2.1350(10) .
N22 N23 1.3291(13) .
N31 N32 1.3129(16) .
N32 N33 1.3428(16) .
B1 F4 1.3829(18) .
B1 F3 1.3885(17) .
B1 F1 1.3905(17) .
B1 F2 1.3977(18) .
Fe1 N11 2.1321(10) 3_655
Fe1 N21 2.1350(10) 3_655
Fe1 N1 2.2939(10) 3_655
